data_7043247
loop_
_publ_author_name
'Ohno, Keiji'
'Tanuma, Honami'
'Kusano, Yukiko'
'Kaizaki, Sumio'
'Nagasawa, Akira'
'Fujihara, Takashi'

_publ_section_title
;
 Luminescence of tartrate bridged dinuclear 2,2&#x2032;-bipyridine
 platinum(ii) complexes: emission color controlled by intra- and
 inter-molecular interactions in the solid state
;
_journal_name_full 'Dalton Trans.'
_journal_paper_doi 10.1039/C7DT00745K
_journal_year 2017
_chemical_formula_sum 'C48 H86 N8 O37 Pt4'
_chemical_formula_weight 2147.60
_space_group_crystal_system monoclinic
_space_group_IT_number 15
_space_group_name_Hall '-C 2yc'
_space_group_name_H-M_alt 'C 1 2/c 1'
_symmetry_space_group_name_Hall '-C 2yc'
_symmetry_space_group_name_H-M 'C 1 2/c 1'
_atom_sites_solution_hydrogens mixed
_audit_creation_method SHELXL-2016/6
_audit_update_record
;
2017-05-16 deposited with the CCDC.
2017-05-18 downloaded from the CCDC.
;
_cell_angle_alpha 90
_cell_angle_beta 120.006(3)
_cell_angle_gamma 90
_cell_formula_units_Z 4
_cell_length_a 23.328(6)
_cell_length_b 15.799(4)
_cell_length_c 22.403(6)
_cell_measurement_reflns_used 9011
_cell_measurement_temperature 200(2)
_cell_measurement_theta_max 26.21
_cell_measurement_theta_min 2.23
_cell_volume 7150(3)
_computing_cell_refinement 'Bruker SAINT (Bruker 2014)'
_computing_data_collection 'Bruker APEX2 (Bruker 2014)'
_computing_data_reduction 'Bruker SAINT and XPREP (Bruker 2014)'
_computing_molecular_graphics 'ORTEP-3 for Windows (Farrugia, 2012)'
_computing_publication_material 'XCIF (Bruker, 2014)'
_computing_structure_refinement 'SHELXL-2016/6 (Sheldrick, 2016)'
_computing_structure_solution 'SHELXL-2016/6 (Sheldrick, 2016)'
_diffrn_ambient_temperature 200(2)
_diffrn_detector_area_resol_mean 8.333
_diffrn_measured_fraction_theta_full 0.999
_diffrn_measured_fraction_theta_max 0.998
_diffrn_measurement_device_type 'Bruker APEXII CCD area-detector'
_diffrn_measurement_method '\f and \w'
_diffrn_radiation_monochromator 'Bruker Helios multilayer confocal mirror'
_diffrn_radiation_source 'Bruker TXS fine-focus rotating anode'
_diffrn_radiation_type MoK\a
_diffrn_radiation_wavelength 0.71073
_diffrn_reflns_av_R_equivalents 0.0709
_diffrn_reflns_av_unetI/netI 0.0557
_diffrn_reflns_Laue_measured_fraction_full 0.999
_diffrn_reflns_Laue_measured_fraction_max 0.998
_diffrn_reflns_limit_h_max 28
_diffrn_reflns_limit_h_min -28
_diffrn_reflns_limit_k_max 19
_diffrn_reflns_limit_k_min -19
_diffrn_reflns_limit_l_max 27
_diffrn_reflns_limit_l_min -27
_diffrn_reflns_number 35844
_diffrn_reflns_point_group_measured_fraction_full 0.999
_diffrn_reflns_point_group_measured_fraction_max 0.998
_diffrn_reflns_theta_full 25.242
_diffrn_reflns_theta_max 26.000
_diffrn_reflns_theta_min 1.636
_exptl_absorpt_coefficient_mu 7.897
_exptl_absorpt_correction_type multi-scan
_exptl_absorpt_process_details 'SADABS-2014/2 - Bruker 2014'
_exptl_crystal_colour yellow
_exptl_crystal_density_diffrn 1.995
_exptl_crystal_description Prism
_exptl_crystal_F_000 4152
_exptl_crystal_size_max 0.065
_exptl_crystal_size_mid 0.034
_exptl_crystal_size_min 0.021
_exptl_transmission_factor_max 0.8621
_exptl_transmission_factor_min 0.5991
_refine_diff_density_max 5.030
_refine_diff_density_min -1.102
_refine_diff_density_rms 0.254
_refine_ls_extinction_method none
_refine_ls_goodness_of_fit_ref 1.129
_refine_ls_hydrogen_treatment constr
_refine_ls_matrix_type full
_refine_ls_number_parameters 448
_refine_ls_number_reflns 7030
_refine_ls_number_restraints 6
_refine_ls_restrained_S_all 1.136
_refine_ls_R_factor_all 0.0861
_refine_ls_R_factor_gt 0.0549
_refine_ls_shift/su_max 0.100
_refine_ls_shift/su_mean 0.004
_refine_ls_structure_factor_coef Fsqd
_refine_ls_weighting_details 'w=1/[\s^2^(Fo^2^)+(0.0754P)^2^+167.0237P] where P=(Fo^2^+2Fc^2^)/3'
_refine_ls_weighting_scheme calc
_refine_ls_wR_factor_gt 0.1439
_refine_ls_wR_factor_ref 0.1708
_reflns_Friedel_coverage 0.000
_reflns_number_gt 5090
_reflns_number_total 7030
_reflns_threshold_expression 'I > 2\s(I)'
_cod_data_source_file c7dt00745k2.cif
_cod_data_source_block 2_125H2O
_cod_database_code 7043247
_shelx_shelxl_version_number 2016/6
_shelx_space_group_comment
;
The symmetry employed for this shelxl refinement is uniquely defined
by the following loop, which should always be used as a source of
symmetry information in preference to the above space-group names.
They are only intended as comments.
;
_shelx_estimated_absorpt_t_min 0.628
_shelx_estimated_absorpt_t_max 0.852

loop_
_space_group_symop_operation_xyz
'x, y, z'
'-x, y, -z+1/2'
'x+1/2, y+1/2, z'
'-x+1/2, y+1/2, -z+1/2'
'-x, -y, -z'
'x, -y, z-1/2'
'-x+1/2, -y+1/2, -z'
'x+1/2, -y+1/2, z-1/2'

loop_
_atom_site_label
_atom_site_type_symbol
_atom_site_fract_x
_atom_site_fract_y
_atom_site_fract_z
_atom_site_U_iso_or_equiv
_atom_site_adp_type
_atom_site_occupancy
_atom_site_site_symmetry_order
_atom_site_calc_flag
_atom_site_refinement_flags_posn
_atom_site_refinement_flags_adp
_atom_site_refinement_flags_occupancy
_atom_site_disorder_assembly
_atom_site_disorder_group
O11S O 0.5401(12) 0.2378(14) 0.4721(9) 0.153(8) Uani 1 1 d . . . . .
C1 C 0.0439(7) 0.2591(9) 0.1316(7) 0.048(3) Uani 1 1 d . . . . .
C2 C 0.0431(6) 0.2564(8) 0.1992(7) 0.043(3) Uani 1 1 d . . . . .
H2 H 0.012513 0.301878 0.197407 0.052 Uiso 1 1 calc R U . . .
C3 C 0.1120(6) 0.2745(8) 0.2616(7) 0.042(3) Uani 1 1 d . . . . .
H3 H 0.131700 0.323722 0.250141 0.050 Uiso 1 1 calc R U . . .
C4 C 0.1541(7) 0.1980(9) 0.2721(8) 0.050(3) Uani 1 1 d . . . . .
C5 C -0.0606(7) 0.0734(10) -0.0248(7) 0.050(3) Uani 1 1 d . . . . .
H5 H -0.039681 0.125490 -0.023362 0.060 Uiso 1 1 calc R U . . .
C6 C -0.0874(7) 0.0231(11) -0.0830(7) 0.057(4) Uani 1 1 d . . . . .
H6 H -0.086507 0.042485 -0.122736 0.069 Uiso 1 1 calc R U . . .
C7 C -0.1142(9) -0.0518(14) -0.0848(9) 0.077(5) Uani 1 1 d . . . . .
H7 H -0.131553 -0.085435 -0.125353 0.092 Uiso 1 1 calc R U . . .
C8 C -0.1171(8) -0.0808(11) -0.0287(9) 0.065(4) Uani 1 1 d . . . . .
H8 H -0.134579 -0.135241 -0.029024 0.078 Uiso 1 1 calc R U . . .
C9 C -0.0941(7) -0.0293(9) 0.0278(7) 0.047(3) Uani 1 1 d . . . . .
C10 C -0.0979(7) -0.0473(8) 0.0908(7) 0.047(3) Uani 1 1 d . . . . .
C11 C -0.1270(9) -0.1168(11) 0.1019(9) 0.069(5) Uani 1 1 d . . . . .
H11 H -0.142951 -0.161361 0.069081 0.083 Uiso 1 1 calc R U . . .
C12 C -0.1333(9) -0.1230(11) 0.1580(10) 0.073(5) Uani 1 1 d . . . . .
H12 H -0.154028 -0.170576 0.165217 0.088 Uiso 1 1 calc R U . . .
C13 C -0.1085(8) -0.0572(10) 0.2050(8) 0.061(4) Uani 1 1 d . . . . .
H13 H -0.112050 -0.059605 0.245358 0.073 Uiso 1 1 calc R U . . .
C14 C -0.0797(4) 0.0092(8) 0.1945(6) 0.046(3) Uani 1 1 d . . . . .
H14 H -0.063870 0.053911 0.227266 0.055 Uiso 1 1 calc R U . . .
C15 C 0.1078(7) 0.3428(9) 0.4597(8) 0.055(4) Uani 1 1 d . . . . .
H15 H 0.089926 0.372558 0.417294 0.066 Uiso 1 1 calc R U . . .
C16 C 0.0977(8) 0.3742(10) 0.5115(9) 0.062(4) Uani 1 1 d . . . . .
H16 H 0.072165 0.423958 0.504445 0.075 Uiso 1 1 calc R U . . .
C17 C 0.1256(9) 0.3316(12) 0.5738(9) 0.070(5) Uani 1 1 d . . . . .
H17 H 0.119495 0.351912 0.610137 0.084 Uiso 1 1 calc R U . . .
C18 C 0.1614(8) 0.2611(10) 0.5826(8) 0.058(4) Uani 1 1 d . . . . .
H18 H 0.180915 0.232132 0.625444 0.070 Uiso 1 1 calc R U . . .
C19 C 0.1698(7) 0.2311(9) 0.5306(8) 0.051(3) Uani 1 1 d . . . . .
C20 C 0.2064(6) 0.1547(9) 0.5345(8) 0.049(3) Uani 1 1 d . . . . .
C21 C 0.2371(7) 0.0996(10) 0.5921(8) 0.055(4) Uani 1 1 d . . . . .
H21 H 0.236215 0.111229 0.633228 0.066 Uiso 1 1 calc R U . . .
C22 C 0.2681(8) 0.0288(11) 0.5861(9) 0.063(4) Uani 1 1 d . . . . .
H22 H 0.288144 -0.010447 0.623140 0.075 Uiso 1 1 calc R U . . .
C23 C 0.2703(7) 0.0148(11) 0.5278(9) 0.067(5) Uani 1 1 d . . . . .
H23 H 0.293647 -0.032950 0.525071 0.080 Uiso 1 1 calc R U . . .
C24 C 0.2396(6) 0.0680(9) 0.4729(8) 0.052(4) Uani 1 1 d . . . . .
H24 H 0.240469 0.055776 0.431803 0.063 Uiso 1 1 calc R U . . .
N1 N -0.0650(5) 0.0465(7) 0.0308(5) 0.040(2) Uani 1 1 d . . . . .
N2 N -0.0723(5) 0.0150(6) 0.1389(5) 0.040(2) Uani 1 1 d . . . . .
N3 N 0.1423(5) 0.2713(7) 0.4679(6) 0.048(3) Uani 1 1 d . . . . .
N4 N 0.2081(5) 0.1374(7) 0.4760(6) 0.045(3) Uani 1 1 d . . . . .
O1 O 0.0137(5) 0.1985(6) 0.0884(5) 0.047(2) Uani 1 1 d . . . . .
O2 O 0.0688(6) 0.3186(7) 0.1177(6) 0.066(3) Uani 1 1 d . . . . .
O3 O 0.0180(4) 0.1768(5) 0.2077(4) 0.0362(18) Uani 1 1 d . . . . .
O4 O 0.1068(5) 0.2954(5) 0.3185(5) 0.046(2) Uani 1 1 d . . . . .
O5 O 0.1790(4) 0.1607(6) 0.3319(5) 0.049(2) Uani 1 1 d . . . . .
O6 O 0.1641(5) 0.1701(7) 0.2259(5) 0.064(3) Uani 1 1 d . . . . .
O1S O 0.0557(10) 0.4955(10) 0.1080(13) 0.170(9) Uani 1 1 d . . . . .
H1SA H 0.021362 0.528582 0.087295 0.255 Uiso 1 1 d R U . . .
H1SB H 0.042842 0.442982 0.100106 0.255 Uiso 1 1 d R U . . .
O2SA O 0.0742(17) 0.463(2) 0.2896(19) 0.056(7) Uani 0.5 1 d . . P A 1
H2SA H 0.037053 0.463541 0.250547 0.083 Uiso 0.5 1 d R U P A 1
H2SB H 0.091763 0.413221 0.297179 0.083 Uiso 0.5 1 d R U P A 1
O2SB O 0.055(2) 0.453(3) 0.307(2) 0.084(12) Uani 0.5 1 d . . P B 2
H2SC H 0.045730 0.458107 0.259774 0.126 Uiso 0.5 1 d R U P B 2
H2SD H 0.092440 0.407787 0.306404 0.126 Uiso 0.5 1 d R U P B 2
O3S O 0.0975(11) 0.6250(12) 0.3466(11) 0.160(8) Uani 1 1 d . . . . .
H3SA H 0.098399 0.579112 0.325572 0.240 Uiso 1 1 d R U . . .
H3SB H 0.086199 0.612439 0.377072 0.240 Uiso 1 1 d R U . . .
O4S O 0.2695(12) 0.1979(14) 0.0789(18) 0.254(18) Uani 1 1 d . . . . .
H4SA H 0.309094 0.176461 0.100152 0.381 Uiso 1 1 d R U . . .
H4SB H 0.246973 0.175421 0.038092 0.381 Uiso 1 1 d R U . . .
O5S O 0.2168(8) 0.2765(11) 0.1540(9) 0.122(6) Uani 1 1 d . . . . .
H5SA H 0.237716 0.242620 0.140848 0.183 Uiso 1 1 d R U . . .
H5SB H 0.183176 0.250070 0.152118 0.183 Uiso 1 1 d R U . . .
O6S O 0.1876(9) 0.4393(12) 0.0905(9) 0.127(6) Uani 1 1 d . . . . .
H6SA H 0.196242 0.389321 0.109245 0.191 Uiso 1 1 d R U . . .
H6SB H 0.202403 0.477731 0.122615 0.191 Uiso 1 1 d R U . . .
O7S O 0.2974(9) 0.3568(11) 0.2783(8) 0.169(10) Uani 1 1 d . . . . .
H7SA H 0.275339 0.329721 0.239451 0.254 Uiso 1 1 d R U . . .
H7SB H 0.329180 0.385570 0.278141 0.254 Uiso 1 1 d R U . . .
O8S O 0.2529(9) 0.0261(10) 0.2754(11) 0.144(7) Uani 1 1 d . . . . .
H8SA H 0.232571 0.072390 0.275111 0.215 Uiso 1 1 d R U . . .
H8SB H 0.225410 -0.007070 0.242402 0.215 Uiso 1 1 d R U . . .
O9S O 0.4604(10) 0.3199(13) 0.3629(11) 0.223(14) Uani 1 1 d . . . . .
H9SA H 0.417916 0.324687 0.346229 0.334 Uiso 1 1 d R U . . .
H9SB H 0.469048 0.320907 0.329419 0.334 Uiso 1 1 d R U . . .
O10S O 0.0668(11) 0.5784(13) 0.4499(14) 0.197(11) Uani 1 1 d . . . . .
H10A H 0.047919 0.625435 0.451008 0.295 Uiso 1 1 d R U . . .
H10B H 0.104569 0.573195 0.487889 0.295 Uiso 1 1 d R U . . .
H11A H 0.515165 0.259158 0.431511 0.295 Uiso 1 1 d R U . . .
H11B H 0.535505 0.264601 0.502692 0.295 Uiso 1 1 d R U . . .
O12S O 0.500000 0.2215(16) 0.250000 0.187(15) Uani 1 2 d S T P . .
H12A H 0.476650 0.252418 0.262110 0.281 Uiso 0.5 1 d R U P . .
H12B H 0.533170 0.199368 0.286520 0.281 Uiso 0.5 1 d R U P . .
O13S O 0.1373(12) 0.5574(19) 0.2358(12) 0.197(11) Uani 1 1 d . . . . .
H13A H 0.110735 0.538170 0.194587 0.296 Uiso 1 1 d R U . . .
H13B H 0.178056 0.553101 0.244658 0.296 Uiso 1 1 d R U . . .
Pt1 Pt -0.02833(2) 0.11030(3) 0.11760(2) 0.03600(16) Uani 1 1 d . . . . .
Pt2 Pt 0.15884(2) 0.21765(3) 0.39858(3) 0.04045(17) Uani 1 1 d . . . . .

loop_
_atom_site_aniso_label
_atom_site_aniso_U_11
_atom_site_aniso_U_22
_atom_site_aniso_U_33
_atom_site_aniso_U_23
_atom_site_aniso_U_13
_atom_site_aniso_U_12
O11S 0.23(2) 0.162(17) 0.098(13) -0.022(12) 0.101(15) -0.035(17)
C1 0.046(8) 0.044(8) 0.047(8) 0.003(6) 0.019(7) 0.001(6)
C2 0.037(7) 0.031(6) 0.045(7) 0.003(6) 0.009(6) -0.004(5)
C3 0.040(7) 0.036(7) 0.039(7) 0.002(5) 0.012(6) -0.003(5)
C4 0.036(7) 0.053(8) 0.051(9) -0.012(7) 0.015(7) -0.010(6)
C5 0.040(7) 0.059(9) 0.050(8) 0.005(7) 0.022(7) 0.018(6)
C6 0.044(8) 0.082(12) 0.038(8) -0.007(8) 0.015(7) 0.019(8)
C7 0.062(11) 0.094(15) 0.053(10) -0.026(10) 0.013(8) 0.009(10)
C8 0.046(9) 0.069(10) 0.063(11) -0.017(8) 0.015(8) 0.004(7)
C9 0.038(7) 0.049(8) 0.046(8) -0.013(6) 0.014(6) 0.003(6)
C10 0.042(7) 0.039(7) 0.048(8) -0.010(6) 0.015(6) 0.000(6)
C11 0.074(11) 0.064(11) 0.055(10) -0.018(8) 0.022(9) -0.024(9)
C12 0.067(11) 0.064(11) 0.078(12) -0.007(9) 0.029(10) -0.016(9)
C13 0.068(10) 0.054(9) 0.050(9) -0.001(7) 0.020(8) -0.011(8)
C14 0.056(8) 0.036(7) 0.038(7) 0.001(6) 0.018(6) -0.009(6)
C15 0.042(8) 0.046(8) 0.060(9) -0.008(7) 0.013(7) -0.005(6)
C16 0.057(9) 0.051(9) 0.070(11) -0.008(8) 0.025(8) 0.003(7)
C17 0.076(12) 0.073(12) 0.054(10) -0.010(9) 0.026(9) -0.012(10)
C18 0.050(9) 0.051(9) 0.059(10) -0.002(7) 0.016(8) -0.010(7)
C19 0.042(8) 0.054(9) 0.052(9) -0.006(7) 0.019(7) -0.014(6)
C20 0.028(6) 0.051(8) 0.054(9) 0.002(7) 0.010(6) -0.010(6)
C21 0.040(8) 0.064(10) 0.044(8) 0.008(7) 0.008(6) -0.011(7)
C22 0.047(9) 0.062(10) 0.064(10) 0.022(8) 0.017(8) 0.004(7)
C23 0.041(8) 0.071(11) 0.072(11) 0.024(9) 0.017(8) 0.016(7)
C24 0.036(7) 0.048(8) 0.059(9) 0.010(7) 0.013(7) 0.000(6)
N1 0.029(5) 0.048(6) 0.031(5) -0.003(5) 0.006(4) 0.013(5)
N2 0.033(5) 0.030(5) 0.043(6) 0.000(4) 0.008(5) 0.006(4)
N3 0.029(5) 0.047(7) 0.051(7) -0.005(5) 0.008(5) -0.002(5)
N4 0.025(5) 0.046(6) 0.049(7) 0.003(5) 0.008(5) -0.010(5)
O1 0.047(5) 0.049(5) 0.046(5) 0.004(4) 0.024(5) 0.001(4)
O2 0.075(7) 0.060(7) 0.058(6) 0.005(5) 0.031(6) -0.022(6)
O3 0.039(4) 0.027(4) 0.035(4) -0.001(3) 0.013(4) -0.005(3)
O4 0.048(5) 0.037(5) 0.043(5) 0.001(4) 0.014(4) 0.000(4)
O5 0.039(5) 0.048(5) 0.044(5) -0.002(4) 0.010(4) 0.005(4)
O6 0.057(6) 0.075(7) 0.054(6) -0.001(6) 0.023(5) 0.011(6)
O1S 0.19(2) 0.068(10) 0.26(3) 0.002(14) 0.12(2) -0.033(12)
O2SA 0.051(17) 0.040(14) 0.057(18) 0.012(12) 0.013(12) 0.008(12)
O2SB 0.09(3) 0.054(18) 0.09(3) 0.019(16) 0.023(18) 0.014(18)
O3S 0.17(2) 0.126(15) 0.144(17) 0.007(13) 0.044(15) 0.040(14)
O4S 0.18(2) 0.17(2) 0.47(5) -0.23(3) 0.21(3) -0.131(18)
O5S 0.101(12) 0.135(15) 0.149(16) 0.003(12) 0.076(12) -0.004(10)
O6S 0.122(14) 0.129(14) 0.129(14) 0.024(12) 0.062(12) 0.008(11)
O7S 0.23(2) 0.20(2) 0.076(11) -0.007(12) 0.076(14) -0.080(19)
O8S 0.132(15) 0.115(13) 0.176(18) -0.011(13) 0.071(14) 0.048(12)
O9S 0.16(2) 0.15(2) 0.34(4) 0.09(2) 0.11(2) 0.009(17)
O10S 0.19(2) 0.155(19) 0.26(3) 0.09(2) 0.12(2) 0.032(17)
O12S 0.18(3) 0.11(2) 0.22(4) 0.000 0.06(3) 0.000
O13S 0.17(2) 0.29(3) 0.140(19) 0.06(2) 0.083(17) 0.04(2)
Pt1 0.0293(3) 0.0367(3) 0.0335(3) 0.00135(19) 0.0093(2) 0.00447(18)
Pt2 0.0286(3) 0.0375(3) 0.0417(3) -0.0020(2) 0.0075(2) -0.00442(19)

loop_
_atom_type_symbol
_atom_type_description
_atom_type_scat_dispersion_real
_atom_type_scat_dispersion_imag
_atom_type_scat_source
C C 0.0033 0.0016 'International Tables Vol C Tables 4.2.6.8 and 6.1.1.4'
H H 0.0000 0.0000 'International Tables Vol C Tables 4.2.6.8 and 6.1.1.4'
N N 0.0061 0.0033 'International Tables Vol C Tables 4.2.6.8 and 6.1.1.4'
O O 0.0106 0.0060 'International Tables Vol C Tables 4.2.6.8 and 6.1.1.4'
Pt Pt -1.7033 8.3905 'International Tables Vol C Tables 4.2.6.8 and 6.1.1.4'

loop_
_geom_angle_atom_site_label_1
_geom_angle_atom_site_label_2
_geom_angle_atom_site_label_3
_geom_angle
_geom_angle_site_symmetry_1
_geom_angle_site_symmetry_3
H11A O11S H11B 111.0 . .
O2 C1 O1 121.9(13) . .
O2 C1 C2 121.2(13) . .
O1 C1 C2 116.8(12) . .
O3 C2 C1 111.3(11) . .
O3 C2 C3 110.6(10) . .
C1 C2 C3 111.9(11) . .
O3 C2 H2 107.6 . .
C1 C2 H2 107.6 . .
C3 C2 H2 107.6 . .
O4 C3 C4 113.6(11) . .
O4 C3 C2 110.5(11) . .
C4 C3 C2 107.2(10) . .
O4 C3 H3 108.4 . .
C4 C3 H3 108.4 . .
C2 C3 H3 108.4 . .
O6 C4 O5 121.3(13) . .
O6 C4 C3 122.3(14) . .
O5 C4 C3 116.4(13) . .
N1 C5 C6 118.6(15) . .
N1 C5 H5 120.7 . .
C6 C5 H5 120.7 . .
C7 C6 C5 121.5(16) . .
C7 C6 H6 119.2 . .
C5 C6 H6 119.2 . .
C6 C7 C8 120.5(16) . .
C6 C7 H7 119.7 . .
C8 C7 H7 119.7 . .
C9 C8 C7 118.2(17) . .
C9 C8 H8 120.9 . .
C7 C8 H8 120.9 . .
N1 C9 C8 121.6(15) . .
N1 C9 C10 112.7(11) . .
C8 C9 C10 125.7(15) . .
N2 C10 C11 119.7(14) . .
N2 C10 C9 113.9(12) . .
C11 C10 C9 126.3(13) . .
C12 C11 C10 121.5(15) . .
C12 C11 H11 119.2 . .
C10 C11 H11 119.2 . .
C11 C12 C13 117.2(16) . .
C11 C12 H12 121.4 . .
C13 C12 H12 121.4 . .
C14 C13 C12 121.1(15) . .
C14 C13 H13 119.5 . .
C12 C13 H13 119.5 . .
C13 C14 N2 121.9(13) . .
C13 C14 H14 119.1 . .
N2 C14 H14 119.1 . .
N3 C15 C16 121.8(15) . .
N3 C15 H15 119.1 . .
C16 C15 H15 119.1 . .
C17 C16 C15 118.5(16) . .
C17 C16 H16 120.7 . .
C15 C16 H16 120.7 . .
C18 C17 C16 119.7(17) . .
C18 C17 H17 120.2 . .
C16 C17 H17 120.2 . .
C17 C18 C19 120.6(16) . .
C17 C18 H18 119.7 . .
C19 C18 H18 119.7 . .
C18 C19 N3 121.5(14) . .
C18 C19 C20 124.7(15) . .
N3 C19 C20 113.8(13) . .
N4 C20 C21 120.6(14) . .
N4 C20 C19 114.1(13) . .
C21 C20 C19 125.3(15) . .
C22 C21 C20 117.5(15) . .
C22 C21 H21 121.2 . .
C20 C21 H21 121.2 . .
C23 C22 C21 120.2(15) . .
C23 C22 H22 119.9 . .
C21 C22 H22 119.9 . .
C22 C23 C24 121.1(16) . .
C22 C23 H23 119.5 . .
C24 C23 H23 119.4 . .
N4 C24 C23 120.8(16) . .
N4 C24 H24 119.6 . .
C23 C24 H24 119.6 . .
C9 N1 C5 119.4(12) . .
C9 N1 Pt1 117.3(9) . .
C5 N1 Pt1 123.2(10) . .
C14 N2 C10 118.5(11) . .
C14 N2 Pt1 126.1(8) . .
C10 N2 Pt1 115.4(9) . .
C15 N3 C19 117.9(13) . .
C15 N3 Pt2 126.4(11) . .
C19 N3 Pt2 115.7(9) . .
C24 N4 C20 119.8(12) . .
C24 N4 Pt2 124.7(10) . .
C20 N4 Pt2 115.5(9) . .
C1 O1 Pt1 116.5(9) . .
C2 O3 Pt1 111.6(7) . .
C3 O4 Pt2 112.8(7) . .
C4 O5 Pt2 114.6(9) . .
H1SA O1S H1SB 109.5 . .
H2SA O2SA H2SB 109.5 . .
H2SC O2SB H2SD 79.0 . .
H3SA O3S H3SB 109.5 . .
H4SA O4S H4SB 109.5 . .
H5SA O5S H5SB 109.5 . .
H6SA O6S H6SB 109.5 . .
H7SA O7S H7SB 109.5 . .
H8SA O8S H8SB 109.5 . .
H9SA O9S H9SB 109.5 . .
H10A O10S H10B 109.5 . .
H12A O12S H12B 109.5 . .
H12A O12S H12A 111.6 . 2_655
H12B O12S H12A 96.8 . 2_655
H12A O12S H12B 96.8 . 2_655
H12B O12S H12B 132.7 . 2_655
H12A O12S H12B 109.5 2_655 2_655
H13A O13S H13B 109.5 . .
N1 Pt1 O1 94.4(4) . .
N1 Pt1 N2 80.2(5) . .
O1 Pt1 N2 174.5(4) . .
N1 Pt1 O3 174.6(4) . .
O1 Pt1 O3 82.0(3) . .
N2 Pt1 O3 103.4(4) . .
N3 Pt2 N4 80.9(5) . .
N3 Pt2 O5 177.4(4) . .
N4 Pt2 O5 96.7(4) . .
N3 Pt2 O4 99.9(4) . .
N4 Pt2 O4 178.0(4) . .
O5 Pt2 O4 82.5(4) . .

loop_
_geom_bond_atom_site_label_1
_geom_bond_atom_site_label_2
_geom_bond_distance
_geom_bond_site_symmetry_2
O11S H11A 0.8657 .
O11S H11B 0.8583 .
C1 O2 1.225(17) .
C1 O1 1.291(16) .
C1 C2 1.52(2) .
C2 O3 1.440(14) .
C2 C3 1.539(17) .
C2 H2 1.0000 .
C3 O4 1.379(16) .
C3 C4 1.500(19) .
C3 H3 1.0000 .
C4 O6 1.249(17) .
C4 O5 1.305(17) .
C5 N1 1.366(18) .
C5 C6 1.38(2) .
C5 H5 0.9500 .
C6 C7 1.33(3) .
C6 H6 0.9500 .
C7 C8 1.37(3) .
C7 H7 0.9500 .
C8 C9 1.37(2) .
C8 H8 0.9500 .
C9 N1 1.362(18) .
C9 C10 1.49(2) .
C10 N2 1.357(16) .
C10 C11 1.38(2) .
C11 C12 1.34(2) .
C11 H11 0.9500 .
C12 C13 1.38(2) .
C12 H12 0.9500 .
C13 C14 1.329(18) .
C13 H13 0.9500 .
C14 N2 1.343(17) .
C14 H14 0.9500 .
C15 N3 1.345(18) .
C15 C16 1.39(2) .
C15 H15 0.9500 .
C16 C17 1.38(2) .
C16 H16 0.9500 .
C17 C18 1.35(2) .
C17 H17 0.9500 .
C18 C19 1.36(2) .
C18 H18 0.9500 .
C19 N3 1.374(19) .
C19 C20 1.46(2) .
C20 N4 1.359(19) .
C20 C21 1.417(19) .
C21 C22 1.38(2) .
C21 H21 0.9500 .
C22 C23 1.35(2) .
C22 H22 0.9500 .
C23 C24 1.36(2) .
C23 H23 0.9500 .
C24 N4 1.341(18) .
C24 H24 0.9500 .
N1 Pt1 1.966(10) .
N2 Pt1 2.009(11) .
N3 Pt2 1.969(12) .
N4 Pt2 1.986(11) .
O1 Pt1 1.993(9) .
O3 Pt1 2.041(8) .
O4 Pt2 2.005(9) .
O5 Pt2 1.991(9) .
O1S H1SA 0.8700 .
O1S H1SB 0.8699 .
O2SA H2SA 0.8703 .
O2SA H2SB 0.8698 .
O2SB H2SC 0.9620 .
O2SB H2SD 1.1217 .
O3S H3SA 0.8698 .
O3S H3SB 0.8698 .
O4S H4SA 0.8699 .
O4S H4SB 0.8701 .
O5S H5SA 0.8700 .
O5S H5SB 0.8699 .
O6S H6SA 0.8699 .
O6S H6SB 0.8700 .
O7S H7SA 0.8699 .
O7S H7SB 0.8702 .
O8S H8SA 0.8699 .
O8S H8SB 0.8700 .
O9S H9SA 0.8698 .
O9S H9SB 0.8699 .
O10S H10A 0.8700 .
O10S H10B 0.8699 .
O12S H12A 0.8702 .
O12S H12B 0.8700 .
O12S H12A 0.8701 2_655
O12S H12B 0.8700 2_655
O13S H13A 0.8699 .
O13S H13B 0.8703 .

loop_
_geom_hbond_atom_site_label_D
_geom_hbond_atom_site_label_H
_geom_hbond_atom_site_label_A
_geom_hbond_distance_DH
_geom_hbond_distance_HA
_geom_hbond_distance_DA
_geom_hbond_angle_DHA
_geom_hbond_site_symmetry_A
O13S H13B O8S 0.87 1.92 2.74(3) 155.4 4
O13S H13A O1S 0.87 1.84 2.71(4) 178.8 .
O12S H12A O9S 0.87 2.69 3.466(18) 149.0 .
O12S H12B O3S 0.87 1.85 2.69(2) 162.8 3_545
O11S H11B O2 0.86 2.64 3.12(2) 116.2 8_556
O11S H11B O1 0.86 2.29 3.13(2) 164.6 8_556
O11S H11A O9S 0.87 1.72 2.56(3) 165.0 .
O10S H10B O6S 0.87 2.15 3.01(3) 169.9 6_566
O10S H10A O11S 0.87 1.87 2.70(3) 158.8 3_455
O9S H9SA O7S 0.87 2.49 3.34(2) 167.4 .
O8S H8SB O7S 0.87 2.21 2.926(17) 139.6 4_545
O8S H8SA O6 0.87 2.10 2.898(19) 153.2 .
O8S H8SA O5 0.87 2.59 3.359(19) 147.5 .
O7S H7SA O5S 0.87 1.90 2.77(3) 172.4 .
O6S H6SB O8S 0.87 2.12 2.94(3) 156.8 4
O6S H6SA O5S 0.87 1.98 2.85(2) 178.7 .
O5S H5SB O6 0.87 2.29 2.98(2) 136.4 .
O5S H5SB O2 0.87 2.61 3.19(2) 125.3 .
O5S H5SA O4S 0.87 2.00 2.82(3) 156.7 .
O4S H4SA O3S 0.87 2.06 2.93(4) 178.0 4_545
O3S H3SB O10S 0.87 1.97 2.84(4) 175.5 .
O3S H3SA O13S 0.87 2.61 3.24(3) 129.6 .
O3S H3SA O2SB 0.87 2.18 2.88(5) 137.3 .
O3S H3SA O2SA 0.87 1.96 2.78(4) 156.6 .
O2SB H2SD O4 1.12 1.80 2.72(4) 135.2 .
O2SB H2SC O2SB 0.96 2.07 2.56(9) 110.0 2
O2SA H2SB O4 0.87 1.91 2.75(4) 161.3 .
O2SA H2SA O2SA 0.87 2.28 3.00(7) 139.4 2
O1S H1SB O2 0.87 2.04 2.809(19) 147.4 .
O1S H1SA O10S 0.87 1.96 2.80(2) 163.6 2
C24 H24 O5 0.95 2.57 3.108(17) 116.1 .
C21 H21 O7S 0.95 2.52 3.45(2) 165.4 7_556
C18 H18 O7S 0.95 2.41 3.33(2) 165.3 7_556
C15 H15 O2SB 0.95 2.53 3.48(4) 173.5 .
C14 H14 O3 0.95 2.34 3.275(15) 167.8 2
C6 H6 O9S 0.95 2.53 3.19(3) 127.6 8_455
C5 H5 O1 0.95 2.46 2.991(18) 115.5 .
C2 H2 O4 1.00 2.63 3.375(17) 131.7 2
